data_4333528
loop_
_publ_author_name
'Tae Kyung Kim'
'Jae Hwa Lee'
'Dohyun Moon'
'Hoi Ri Moon'

_publ_section_title
;
 Luminescent Li-Based Metal-Organic Framework Tailored for the Selective
 Detection of Explosive Nitroaromatic Compounds: Direct Observation of
 Interaction Sites
;
_journal_name_full 'Inorganic Chemistry'
_journal_page_first 589
_journal_page_last 595
_journal_paper_doi 10.1021/ic3011458
_journal_volume 52
_journal_year 2013
_chemical_formula_moiety 'Li4C30H26N2O10, C6H5N1O2'
_chemical_formula_sum 'C36 H31 Li4 N3 O12'
_chemical_formula_weight 725.40
_chemical_name_systematic
; 
 ? 
;
_space_group_IT_number 45
_symmetry_cell_setting orthorhombic
_symmetry_space_group_name_Hall 'I 2 -2c'
_symmetry_space_group_name_H-M 'I b a 2'
_atom_sites_solution_hydrogens geom
_atom_sites_solution_primary direct
_atom_sites_solution_secondary difmap
_audit_creation_method SHELXL-97
_cell_angle_alpha 90.00
_cell_angle_beta 90.00
_cell_angle_gamma 90.00
_cell_formula_units_Z 8
_cell_length_a 28.710(6)
_cell_length_b 28.737(6)
_cell_length_c 12.883(3)
_cell_measurement_reflns_used 62207
_cell_measurement_temperature 95(2)
_cell_measurement_theta_max 33.03
_cell_measurement_theta_min 1.27
_cell_volume 10629(4)
_computing_cell_refinement HKL2000
_computing_data_collection 'PAL ADSC Quantum-210 ADX Program'
_computing_data_reduction HKL2000
_computing_molecular_graphics 'Diamond 3'
_computing_publication_material WinGX
_computing_structure_refinement 'Bruker SHELXTL-XL'
_computing_structure_solution 'Bruker SHELXTL-XS'
_diffrn_ambient_temperature 95(2)
_diffrn_measured_fraction_theta_full 0.950
_diffrn_measured_fraction_theta_max 0.950
_diffrn_measurement_device_type 'ACSC Q210 CCD area detector'
_diffrn_measurement_method 'omega scan'
_diffrn_radiation_monochromator 'Si(111) double crystal monochromator'
_diffrn_radiation_source 'PLSII 2D bending magnet'
_diffrn_radiation_type synchrotron
_diffrn_radiation_wavelength 0.90000
_diffrn_reflns_av_R_equivalents 0.0533
_diffrn_reflns_av_sigmaI/netI 0.0493
_diffrn_reflns_limit_h_max 31
_diffrn_reflns_limit_h_min -31
_diffrn_reflns_limit_k_max 29
_diffrn_reflns_limit_k_min -28
_diffrn_reflns_limit_l_max 14
_diffrn_reflns_limit_l_min -14
_diffrn_reflns_number 23112
_diffrn_reflns_theta_full 30.00
_diffrn_reflns_theta_max 30.00
_diffrn_reflns_theta_min 2.54
_exptl_absorpt_coefficient_mu 0.091
_exptl_absorpt_correction_T_max 0.9955
_exptl_absorpt_correction_T_min 0.9910
_exptl_absorpt_correction_type empirical
_exptl_absorpt_process_details 'HKL2000 Scalepack'
_exptl_crystal_colour orange
_exptl_crystal_density_diffrn 0.907
_exptl_crystal_description block
_exptl_crystal_F_000 3008
_exptl_crystal_size_max 0.10
_exptl_crystal_size_mid 0.10
_exptl_crystal_size_min 0.05
_refine_diff_density_max 0.800
_refine_diff_density_min -0.645
_refine_diff_density_rms 0.129
_refine_ls_abs_structure_details 'Flack H D (1983), Acta Cryst. A39, 876-881'
_refine_ls_abs_structure_Flack 0(2)
_refine_ls_extinction_coef 0.0011(10)
_refine_ls_extinction_expression Fc^*^=kFc[1+0.001xFc^2^\l^3^/sin(2\q)]^-1/4^
_refine_ls_extinction_method SHELXL
_refine_ls_goodness_of_fit_ref 2.042
_refine_ls_hydrogen_treatment constr
_refine_ls_matrix_type full
_refine_ls_number_parameters 466
_refine_ls_number_reflns 7225
_refine_ls_number_restraints 6
_refine_ls_restrained_S_all 2.073
_refine_ls_R_factor_all 0.2087
_refine_ls_R_factor_gt 0.1906
_refine_ls_shift/su_max 0.000
_refine_ls_shift/su_mean 0.000
_refine_ls_structure_factor_coef Fsqd
_refine_ls_weighting_details 'calc w=1/[\s^2^(Fo^2^)+(0.2000P)^2^+0.0000P] where P=(Fo^2^+2Fc^2^)/3'
_refine_ls_weighting_scheme calc
_refine_ls_wR_factor_gt 0.4563
_refine_ls_wR_factor_ref 0.4817
_reflns_number_gt 5335
_reflns_number_total 7225
_reflns_threshold_expression >2sigma(I)
_cod_data_source_file ic3011458_si_001_2.cif
_cod_data_source_block LiCPMA-Nitrobenzene
_cod_database_code 4333528

loop_
_symmetry_equiv_pos_as_xyz
'x, y, z'
'-x, -y, z'
'-x, y, z+1/2'
'x, -y, z+1/2'
'x+1/2, y+1/2, z+1/2'
'-x+1/2, -y+1/2, z+1/2'
'-x+1/2, y+1/2, z+1'
'x+1/2, -y+1/2, z+1'

loop_
_atom_site_label
_atom_site_type_symbol
_atom_site_fract_x
_atom_site_fract_y
_atom_site_fract_z
_atom_site_U_iso_or_equiv
_atom_site_adp_type
_atom_site_occupancy
_atom_site_symmetry_multiplicity
_atom_site_calc_flag
_atom_site_refinement_flags
Li1 Li 0.7612(7) 0.2168(8) 0.9548(10) 0.087(6) Uani 1 1 d .
Li2 Li 0.7786(6) 0.2771(7) 0.8001(12) 0.083(6) Uani 1 1 d .
Li3 Li 0.7155(6) 0.2614(7) 0.6449(10) 0.072(5) Uani 1 1 d .
O1 O 0.7802(3) 0.1793(3) 0.8392(6) 0.100(3) Uani 1 1 d .
O2 O 0.7634(3) 0.2270(2) 0.7043(5) 0.080(2) Uani 1 1 d .
O3 O 0.7110(3) -0.1612(3) 0.7210(6) 0.087(2) Uani 1 1 d .
O4 O 0.75084(18) -0.18669(18) 0.5843(5) 0.0473(13) Uani 1 1 d .
N1 N 0.7468(5) 0.0284(7) 0.4798(17) 0.148(6) Uiso 1 1 d .
C1 C 0.7678(6) 0.1845(5) 0.7405(7) 0.092(4) Uani 1 1 d .
C2 C 0.7647(5) 0.1466(3) 0.6723(8) 0.081(3) Uani 1 1 d .
C3 C 0.7534(5) 0.1512(3) 0.5721(8) 0.090(4) Uani 1 1 d .
H3 H 0.7481 0.1813 0.5442 0.108 Uiso 1 1 calc R
C4 C 0.7492(6) 0.1114(4) 0.5069(8) 0.110(6) Uani 1 1 d .
H4 H 0.7433 0.1154 0.4349 0.133 Uiso 1 1 calc R
C5 C 0.7535(7) 0.0694(5) 0.5454(7) 0.123(7) Uani 1 1 d .
C6 C 0.7641(8) 0.0638(4) 0.6496(9) 0.145(8) Uani 1 1 d .
H6 H 0.7698 0.0334 0.6758 0.174 Uiso 1 1 calc R
C7 C 0.7664(6) 0.0993(6) 0.7124(16) 0.116(5) Uiso 1 1 d .
H7 H 0.7693 0.0942 0.7850 0.140 Uiso 1 1 calc R
C8 C 0.7292(5) -0.1537(5) 0.6371(10) 0.084(3) Uani 1 1 d .
C9 C 0.7303(6) -0.1086(4) 0.5952(10) 0.102(4) Uani 1 1 d .
C10 C 0.7581(5) -0.0987(3) 0.5129(7) 0.094(4) Uani 1 1 d .
H10 H 0.7752 -0.1230 0.4807 0.113 Uiso 1 1 calc R
C11 C 0.7621(7) -0.0506(4) 0.4726(9) 0.125(6) Uani 1 1 d .
H11 H 0.7792 -0.0461 0.4103 0.150 Uiso 1 1 calc R
C12 C 0.7445(9) -0.0154(5) 0.5145(10) 0.155(10) Uani 1 1 d .
C13 C 0.7077(9) -0.0247(5) 0.5899(11) 0.142(8) Uani 1 1 d .
H13 H 0.6857 -0.0013 0.6078 0.170 Uiso 1 1 calc R
C14 C 0.7056(6) -0.0705(3) 0.6371(8) 0.103(5) Uani 1 1 d .
H14 H 0.6871 -0.0750 0.6975 0.124 Uiso 1 1 calc R
C15 C 0.7453(10) 0.0346(13) 0.362(3) 0.204(12) Uiso 1 1 d .
H15A H 0.7765 0.0422 0.3368 0.306 Uiso 1 1 calc R
H15B H 0.7238 0.0599 0.3447 0.306 Uiso 1 1 calc R
H15C H 0.7346 0.0057 0.3298 0.306 Uiso 1 1 calc R
O5 O 0.7272(2) 0.2641(3) 0.8980(5) 0.0688(18) Uani 1 1 d .
O6 O 0.6803(3) 0.2797(5) 0.7644(6) 0.131(4) Uani 1 1 d .
O7 O 0.3386(3) 0.2100(3) 0.8802(6) 0.086(2) Uani 1 1 d .
O8 O 0.3133(2) 0.2509(2) 1.0178(4) 0.0541(15) Uani 1 1 d .
N2 N 0.5305(4) 0.2476(7) 1.1212(7) 0.164(9) Uani 1 1 d .
C16 C 0.6852(5) 0.2707(5) 0.8588(7) 0.093(4) Uani 1 1 d .
C17 C 0.6488(4) 0.2646(5) 0.9335(11) 0.092(4) Uani 1 1 d .
C18 C 0.6515(3) 0.2532(5) 1.0335(9) 0.086(4) Uani 1 1 d .
H18 H 0.6812 0.2500 1.0649 0.103 Uiso 1 1 calc R
C19 C 0.6110(4) 0.2457(6) 1.0942(8) 0.105(5) Uani 1 1 d .
H19 H 0.6145 0.2357 1.1640 0.126 Uiso 1 1 calc R
C20 C 0.5687(4) 0.2523(5) 1.0574(7) 0.088(4) Uani 1 1 d .
C21 C 0.5618(4) 0.2650(8) 0.9581(9) 0.132(7) Uani 1 1 d .
H21 H 0.5317 0.2737 0.9345 0.159 Uiso 1 1 calc R
C22 C 0.6001(4) 0.2653(8) 0.8900(8) 0.140(7) Uani 1 1 d .
H22 H 0.5952 0.2659 0.8171 0.168 Uiso 1 1 calc R
C23 C 0.3467(3) 0.2316(5) 0.9638(10) 0.078(3) Uani 1 1 d .
C24 C 0.3942(4) 0.2325(7) 1.0068(9) 0.117(6) Uani 1 1 d .
C25 C 0.4306(3) 0.2071(5) 0.9666(9) 0.095(4) Uani 1 1 d .
H25 H 0.4256 0.1880 0.9075 0.114 Uiso 1 1 calc R
C26 C 0.4749(7) 0.2090(10) 1.0114(10) 0.168(10) Uani 1 1 d .
H26 H 0.4980 0.1871 0.9914 0.201 Uiso 1 1 calc R
C27 C 0.4853(4) 0.2423(8) 1.0841(9) 0.137(8) Uani 1 1 d .
C28 C 0.4501(5) 0.2655(9) 1.1262(10) 0.155(9) Uani 1 1 d .
H28 H 0.4556 0.2872 1.1806 0.186 Uiso 1 1 calc R
C29 C 0.4039(4) 0.2575(6) 1.0887(11) 0.105(5) Uani 1 1 d .
H29 H 0.3787 0.2711 1.1256 0.126 Uiso 1 1 calc R
C30 C 0.5395(6) 0.2507(10) 1.2369(8) 0.217(16) Uani 1 1 d .
H30A H 0.5648 0.2295 1.2557 0.326 Uiso 1 1 calc R
H30B H 0.5112 0.2419 1.2747 0.326 Uiso 1 1 calc R
H30C H 0.5482 0.2826 1.2550 0.326 Uiso 1 1 calc R
Li4 Li 0.6551(6) -0.1524(7) 0.7931(17) 0.089(5) Uani 1 1 d .
O9 O 0.6430(6) -0.0986(6) 0.8924(16) 0.208(8) Uani 1 1 d .
O10 O 0.6043(5) -0.1435(8) 0.703(2) 0.259(13) Uani 1 1 d .
O1S O 0.3280(4) 0.8448(3) 0.8859(8) 0.117(3) Uani 1 1 d D
O2S O 0.3480(3) 0.8272(3) 0.7330(7) 0.101(3) Uani 1 1 d D
N1S N 0.36166(19) 0.8313(2) 0.8274(4) 0.110(4) Uani 1 1 d D
C1S C 0.40603(19) 0.8530(2) 0.8440(4) 0.132(6) Uani 1 1 d RD
C2S C 0.41768(19) 0.8730(2) 0.9405(4) 0.091(3) Uani 1 1 d R
H2S H 0.3956 0.8724 0.9955 0.109 Uiso 1 1 calc R
C3S C 0.46106(19) 0.8938(2) 0.9566(4) 0.121(5) Uani 1 1 d R
H3S H 0.4681 0.9073 1.0221 0.146 Uiso 1 1 calc R
C4S C 0.49407(19) 0.8950(2) 0.8774(4) 0.112(5) Uani 1 1 d R
H4S H 0.5235 0.9092 0.8885 0.135 Uiso 1 1 calc R
C5S C 0.48340(19) 0.8750(2) 0.7818(4) 0.097(4) Uani 1 1 d R
H5S H 0.5058 0.8756 0.7274 0.117 Uiso 1 1 calc R
C6S C 0.44008(19) 0.8542(2) 0.7651(4) 0.101(4) Uani 1 1 d R
H6S H 0.4334 0.8406 0.6995 0.121 Uiso 1 1 calc R

loop_
_atom_site_aniso_label
_atom_site_aniso_U_11
_atom_site_aniso_U_22
_atom_site_aniso_U_33
_atom_site_aniso_U_23
_atom_site_aniso_U_13
_atom_site_aniso_U_12
Li1 0.127(15) 0.125(17) 0.010(7) -0.005(8) -0.006(7) -0.025(11)
Li2 0.083(11) 0.137(16) 0.028(8) -0.044(9) 0.015(7) 0.020(10)
Li3 0.086(11) 0.119(14) 0.010(6) 0.019(7) 0.018(7) 0.001(9)
O1 0.140(8) 0.106(7) 0.055(5) 0.010(4) -0.027(4) -0.002(5)
O2 0.158(7) 0.056(5) 0.025(3) 0.004(3) -0.001(4) 0.000(4)
O3 0.120(6) 0.082(5) 0.058(5) 0.001(4) 0.003(4) 0.024(4)
O4 0.060(3) 0.041(3) 0.041(3) 0.001(3) -0.001(2) 0.004(2)
C1 0.172(12) 0.084(9) 0.019(4) 0.006(5) -0.009(6) -0.007(7)
C2 0.171(11) 0.028(6) 0.045(6) 0.001(4) 0.008(6) 0.020(5)
C3 0.216(14) 0.023(5) 0.030(5) 0.006(4) 0.005(6) 0.013(6)
C4 0.272(19) 0.038(7) 0.022(5) -0.012(4) -0.029(7) 0.026(7)
C5 0.29(2) 0.070(10) 0.011(4) -0.027(5) 0.005(7) 0.000(9)
C6 0.36(3) 0.027(7) 0.046(7) 0.010(4) -0.044(10) 0.009(8)
C8 0.100(8) 0.079(9) 0.074(8) 0.028(6) -0.010(7) -0.013(6)
C9 0.203(14) 0.037(7) 0.066(8) -0.013(5) -0.012(8) 0.011(6)
C10 0.240(14) 0.036(5) 0.007(4) -0.001(3) 0.018(6) 0.007(6)
C11 0.30(2) 0.039(7) 0.034(6) 0.000(5) 0.022(8) -0.012(8)
C12 0.38(3) 0.054(9) 0.032(6) 0.006(6) 0.026(10) 0.008(10)
C13 0.29(2) 0.068(9) 0.069(8) 0.005(6) 0.038(12) 0.033(10)
C14 0.223(15) 0.037(6) 0.050(5) 0.012(4) 0.035(7) 0.051(7)
O5 0.055(4) 0.118(5) 0.033(3) -0.012(3) -0.006(3) -0.005(3)
O6 0.074(5) 0.265(14) 0.054(5) 0.022(6) -0.012(4) -0.029(6)
O7 0.077(4) 0.128(7) 0.054(4) -0.007(4) -0.001(4) 0.006(4)
O8 0.065(4) 0.073(4) 0.025(3) -0.004(2) 0.003(3) -0.002(3)
N2 0.057(6) 0.42(3) 0.016(4) -0.007(7) 0.000(4) -0.043(8)
C16 0.096(8) 0.163(12) 0.019(5) 0.026(5) -0.010(5) -0.038(8)
C17 0.052(6) 0.140(11) 0.084(9) -0.003(7) 0.020(6) 0.027(6)
C18 0.031(5) 0.172(12) 0.054(7) -0.008(6) -0.012(4) 0.005(5)
C19 0.074(7) 0.220(15) 0.020(4) 0.028(6) 0.006(5) 0.034(8)
C20 0.052(6) 0.186(13) 0.026(5) -0.020(6) 0.011(4) -0.009(6)
C21 0.043(6) 0.32(2) 0.034(6) 0.038(9) 0.010(4) 0.030(8)
C22 0.062(6) 0.35(2) 0.012(5) 0.023(8) -0.006(5) -0.002(9)
C23 0.050(5) 0.114(9) 0.069(7) 0.015(6) -0.001(5) -0.003(5)
C24 0.053(6) 0.257(18) 0.041(6) 0.001(9) 0.006(5) 0.033(8)
C25 0.049(5) 0.167(12) 0.068(6) -0.032(7) -0.014(5) 0.044(6)
C26 0.151(15) 0.31(3) 0.044(7) -0.016(11) -0.001(8) 0.106(17)
C27 0.062(8) 0.33(3) 0.019(5) -0.014(8) -0.003(5) 0.002(9)
C28 0.062(7) 0.37(3) 0.029(6) 0.021(10) -0.013(5) -0.012(11)
C29 0.044(6) 0.205(15) 0.067(8) -0.041(8) 0.010(5) -0.006(6)
C30 0.087(9) 0.56(5) 0.003(5) 0.016(9) -0.012(6) -0.066(15)
Li4 0.072(10) 0.111(15) 0.083(12) 0.011(11) 0.012(9) 0.021(9)
O9 0.212(15) 0.185(15) 0.227(18) -0.063(13) 0.074(14) 0.027(11)
O10 0.122(10) 0.27(2) 0.38(3) 0.16(2) -0.097(15) -0.017(11)
O1S 0.159(9) 0.087(6) 0.104(7) -0.009(5) -0.011(7) 0.018(6)
O2S 0.110(6) 0.102(6) 0.092(6) -0.005(5) 0.003(5) 0.006(5)
N1S 0.095(8) 0.120(9) 0.114(10) -0.017(7) 0.016(7) 0.010(7)
C1S 0.093(10) 0.133(14) 0.171(18) 0.046(12) 0.015(11) 0.031(9)
C2S 0.099(9) 0.084(8) 0.089(9) 0.005(6) 0.001(7) -0.002(6)
C3S 0.122(11) 0.143(13) 0.099(10) -0.023(9) -0.018(9) -0.004(10)
C4S 0.087(8) 0.151(13) 0.099(9) -0.031(9) 0.015(7) -0.024(8)
C5S 0.064(6) 0.139(11) 0.089(8) 0.003(8) 0.011(6) 0.005(6)
C6S 0.104(10) 0.128(11) 0.072(8) 0.015(7) 0.002(6) -0.002(8)

loop_
_atom_type_symbol
_atom_type_description
_atom_type_scat_dispersion_real
_atom_type_scat_dispersion_imag
_atom_type_scat_source
C C 0.0058 0.0027 'International Tables Vol C Tables 4.2.6.8 and 6.1.1.4'
H H 0.0000 0.0000 'International Tables Vol C Tables 4.2.6.8 and 6.1.1.4'
N N 0.0108 0.0056 'International Tables Vol C Tables 4.2.6.8 and 6.1.1.4'
O O 0.0183 0.0102 'International Tables Vol C Tables 4.2.6.8 and 6.1.1.4'
Li Li 0.0005 0.0001 'International Tables Vol C Tables 4.2.6.8 and 6.1.1.4'

loop_
_geom_angle_atom_site_label_1
_geom_angle_atom_site_label_2
_geom_angle_atom_site_label_3
_geom_angle
_geom_angle_site_symmetry_1
_geom_angle_site_symmetry_3
O5 Li1 O4 127.2(12) . 4
O5 Li1 O1 105.0(7) . .
O4 Li1 O1 118.1(12) 4 .
O5 Li1 O8 102.9(11) . 8_554
O4 Li1 O8 88.4(6) 4 8_554
O1 Li1 O8 112.1(11) . 8_554
O5 Li1 Li3 109.4(10) . 6_655
O4 Li1 Li3 47.8(5) 4 6_655
O1 Li1 Li3 142.2(12) . 6_655
O8 Li1 Li3 45.3(5) 8_554 6_655
O2 Li2 O5 95.6(10) . .
O2 Li2 O7 130.2(9) . 8_554
O5 Li2 O7 110.0(8) . 8_554
O2 Li2 O3 110.8(8) . 7_654
O5 Li2 O3 125.7(9) . 7_654
O7 Li2 O3 88.4(9) 8_554 7_654
O2 Li2 Li4 132.3(9) . 7_654
O5 Li2 Li4 132.0(8) . 7_654
O7 Li2 Li4 46.1(6) 8_554 7_654
O3 Li2 Li4 42.3(6) 7_654 7_654
O2 Li2 C1 25.1(4) . .
O5 Li2 C1 85.0(8) . .
O7 Li2 C1 114.0(9) 8_554 .
O3 Li2 C1 134.4(7) 7_654 .
Li4 Li2 C1 139.7(8) 7_654 .
O2 Li3 O8 127.3(11) . 3_654
O2 Li3 O6 101.9(7) . .
O8 Li3 O6 121.1(10) 3_654 .
O2 Li3 O4 101.9(9) . 7_654
O8 Li3 O4 89.6(6) 3_654 7_654
O6 Li3 O4 112.0(11) . 7_654
O2 Li3 Li1 109.0(9) . 6_654
O8 Li3 Li1 47.8(5) 3_654 6_654
O6 Li3 Li1 145.3(11) . 6_654
O4 Li3 Li1 46.5(5) 7_654 6_654
C1 O1 Li1 127.2(11) . .
C1 O2 Li3 135.4(11) . .
C1 O2 Li2 116.1(8) . .
Li3 O2 Li2 92.0(9) . .
C8 O3 Li4 141.7(10) . .
C8 O3 Li2 121.7(9) . 7_644
Li4 O3 Li2 89.6(8) . 7_644
C8 O4 Li1 148.3(8) . 4_554
C8 O4 Li3 125.3(8) . 7_644
Li1 O4 Li3 85.7(8) 4_554 7_644
C12 N1 C5 124.8(18) . .
C12 N1 C15 116(2) . .
C5 N1 C15 119(2) . .
O2 C1 O1 118.0(10) . .
O2 C1 C2 119.6(8) . .
O1 C1 C2 122.0(11) . .
O2 C1 Li2 38.8(6) . .
O1 C1 Li2 79.3(8) . .
C2 C1 Li2 157.2(8) . .
C3 C2 C1 122.9(9) . .
C3 C2 C7 116.4(11) . .
C1 C2 C7 120.1(11) . .
C2 C3 C4 120.7(8) . .
C5 C4 C3 120.5(9) . .
C4 C5 C6 119.7(9) . .
C4 C5 N1 120.7(12) . .
C6 C5 N1 119.7(14) . .
C7 C6 C5 121.4(13) . .
C6 C7 C2 120.6(16) . .
O3 C8 O4 122.2(10) . .
O3 C8 C9 120.7(13) . .
O4 C8 C9 117.0(11) . .
C10 C9 C8 120.4(12) . .
C10 C9 C14 115.6(11) . .
C8 C9 C14 123.9(13) . .
C9 C10 C11 121.0(10) . .
C12 C11 C10 124.8(12) . .
C11 C12 N1 126.6(16) . .
C11 C12 C13 115.5(14) . .
N1 C12 C13 115.5(17) . .
C14 C13 C12 118.4(14) . .
C9 C14 C13 121.5(12) . .
C16 O5 Li1 138.5(10) . .
C16 O5 Li2 114.2(7) . .
Li1 O5 Li2 89.8(9) . .
C16 O6 Li3 131.8(12) . .
C23 O7 Li4 149.7(10) . 2_655
C23 O7 Li2 119.8(9) . 8_454
Li4 O7 Li2 86.8(9) 2_655 8_454
C23 O8 Li3 149.7(8) . 3_655
C23 O8 Li1 123.1(8) . 8_454
Li3 O8 Li1 87.0(7) 3_655 8_454
C20 N2 C27 123.3(9) . .
C20 N2 C30 116.5(10) . .
C27 N2 C30 120.1(10) . .
O6 C16 O5 120.3(11) . .
O6 C16 C17 126.6(12) . .
O5 C16 C17 113.1(9) . .
C18 C17 C16 129.7(11) . .
C18 C17 C22 114.6(10) . .
C16 C17 C22 115.3(10) . .
C17 C18 C19 121.6(9) . .
C20 C19 C18 122.4(9) . .
C19 C20 C21 121.1(10) . .
C19 C20 N2 120.4(10) . .
C21 C20 N2 118.5(10) . .
C20 C21 C22 118.7(10) . .
C21 C22 C17 119.6(9) . .
O7 C23 O8 121.8(9) . .
O7 C23 C24 120.0(11) . .
O8 C23 C24 118.1(11) . .
C29 C24 C25 115.7(11) . .
C29 C24 C23 120.8(12) . .
C25 C24 C23 123.5(13) . .
C24 C25 C26 121.0(13) . .
C27 C26 C25 120.4(15) . .
C28 C27 C26 117.8(14) . .
C28 C27 N2 120.9(14) . .
C26 C27 N2 120.8(16) . .
C27 C28 C29 119.1(17) . .
C24 C29 C28 123.9(13) . .
O3 Li4 O10 112.1(14) . .
O3 Li4 O7 95.1(8) . 2_655
O10 Li4 O7 121.9(12) . 2_655
O3 Li4 O9 124.0(13) . .
O10 Li4 O9 98.8(13) . .
O7 Li4 O9 106.9(12) 2_655 .
O3 Li4 Li2 48.0(6) . 7_644
O10 Li4 Li2 130.5(14) . 7_644
O7 Li4 Li2 47.1(6) 2_655 7_644
O9 Li4 Li2 130.5(11) . 7_644
O2S N1S O1S 110.7(7) . .
O2S N1S C1S 116.9(5) . .
O1S N1S C1S 116.7(5) . .
C6S C1S C2S 117.4 . .
C6S C1S N1S 121.3 . .
C2S C1S N1S 121.3 . .
C3S C2S C1S 121.1 . .
C4S C3S C2S 120.5 . .
C5S C4S C3S 119.2 . .
C4S C5S C6S 120.5 . .
C5S C6S C1S 121.1 . .

loop_
_geom_bond_atom_site_label_1
_geom_bond_atom_site_label_2
_geom_bond_distance
_geom_bond_site_symmetry_2
Li1 O5 1.83(2) .
Li1 O4 1.903(17) 4
Li1 O1 1.92(2) .
Li1 O8 1.939(19) 8_554
Li1 Li3 2.615(17) 6_655
Li2 O2 1.945(18) .
Li2 O5 1.979(18) .
Li2 O7 2.041(19) 8_554
Li2 O3 2.07(2) 7_654
Li2 Li4 2.78(3) 7_654
Li2 C1 2.79(2) .
Li3 O2 1.857(19) .
Li3 O8 1.860(16) 3_654
Li3 O6 1.915(17) .
Li3 O4 1.941(17) 7_654
Li3 Li1 2.615(17) 6_654
O1 C1 1.329(12) .
O2 C1 1.314(14) .
O3 C8 1.220(15) .
O3 Li4 1.87(2) .
O3 Li2 2.07(2) 7_644
O4 C8 1.321(16) .
O4 Li1 1.903(17) 4_554
O4 Li3 1.941(17) 7_644
N1 C12 1.34(2) .
N1 C5 1.46(2) .
N1 C15 1.52(3) .
C1 C2 1.403(16) .
C2 C3 1.337(15) .
C2 C7 1.45(2) .
C3 C4 1.423(14) .
C4 C5 1.312(18) .
C5 C6 1.385(16) .
C6 C7 1.30(2) .
C8 C9 1.405(18) .
C9 C10 1.36(2) .
C9 C14 1.411(17) .
C10 C11 1.481(16) .
C11 C12 1.25(2) .
C12 C13 1.46(3) .
C13 C14 1.452(18) .
O5 C16 1.320(14) .
O6 C16 1.251(12) .
O7 C23 1.265(15) .
O7 Li4 2.01(2) 2_655
O7 Li2 2.041(19) 8_454
O8 C23 1.307(13) .
O8 Li3 1.860(16) 3_655
O8 Li1 1.939(19) 8_454
N2 C20 1.377(14) .
N2 C27 1.393(17) .
N2 C30 1.515(12) .
C16 C17 1.432(17) .
C17 C18 1.332(18) .
C17 C22 1.507(16) .
C18 C19 1.417(16) .
C19 C20 1.316(16) .
C20 C21 1.346(16) .
C21 C22 1.405(16) .
C23 C24 1.473(16) .
C24 C29 1.31(2) .
C24 C25 1.377(17) .
C25 C26 1.40(2) .
C26 C27 1.37(3) .
C27 C28 1.33(2) .
C28 C29 1.432(19) .
Li4 O10 1.88(2) .
Li4 O7 2.01(2) 2_655
Li4 O9 2.04(3) .
Li4 Li2 2.78(3) 7_644
O1S N1S 1.285(10) .
O2S N1S 1.284(10) .
N1S C1S 1.4344 .
C1S C6S 1.4102 .
C1S C2S 1.4105 .
C2S C3S 1.3969 .
C3S C4S 1.3929 .
C4S C5S 1.3927 .
C5S C6S 1.3971 .
